data_4061165
loop_
_publ_author_name
'Mutseneck, Elena V.'
'Loginov, Dmitry A.'
'Perekalin, Dmitry S.'
'Starikova, Zoya A.'
'Golovanov, Denis G.'
'Petrovskii, Pavel V.'
'Zanello, Piero'
'Corsini, Maddalena'
'Laschi, Franco'
'Kudinov, Alexander R.'

_publ_section_title
;
 (Tetramethylcyclobutadiene)cobalt Complexes with Five-Electron
  Carbo- and Heterocyclic Ligands
;
_journal_coden_ASTM ORGND7
_journal_issue 25
_journal_name_full Organometallics
_journal_page_first 5944
_journal_page_last 5957
_journal_paper_doi 10.1021/om0495832
_journal_volume 23
_journal_year 2004
_chemical_formula_sum 'C16 H24 Co P'
_chemical_formula_weight 306.25
_space_group_IT_number 14
_symmetry_cell_setting monoclinic
_symmetry_space_group_name_Hall '-P 2ybc'
_symmetry_space_group_name_H-M 'P 1 21/c 1'
_cell_angle_alpha 90.00
_cell_angle_beta 105.77(3)
_cell_angle_gamma 90.00
_cell_formula_units_Z 4
_cell_length_a 9.799(2)
_cell_length_b 11.217(2)
_cell_length_c 14.735(3)
_cell_measurement_temperature 293(2)
_cell_volume 1558.6(5)
_diffrn_ambient_temperature 293(2)
_exptl_crystal_density_diffrn 1.305
_cod_depositor_comments
;
The following automatic conversions were performed:
'_symmetry_cell_setting' value 'Monoclinic' changed to 'monoclinic'
according to '/home/saulius/struct/CIF-dictionaries/cif_core.dic'
dictionary named 'cif_core.dic' version 2.4.1 from 2010-06-29.

Automatic conversion script
Id: cif_fix_enum 1527 2010-12-29 10:47:43Z saulius 
;
_cod_original_sg_symbol_H-M 'P 21/c'
_cod_database_code 4061165

loop_
_symmetry_equiv_pos_as_xyz
'x, y, z'
'-x, y+1/2, -z+1/2'
'-x, -y, -z'
'x, -y-1/2, z-1/2'

loop_
_atom_site_label
_atom_site_type_symbol
_atom_site_fract_x
_atom_site_fract_y
_atom_site_fract_z
_atom_site_U_iso_or_equiv
_atom_site_adp_type
_atom_site_occupancy
_atom_site_symmetry_multiplicity
_atom_site_calc_flag
_atom_site_refinement_flags
_atom_site_disorder_assembly
_atom_site_disorder_group
Co1 Co 0.754200(13) 0.212199(11) 0.150661(9) 0.01719(3) Uani 1 1 d . . .
P1 P 0.82018(3) 0.33096(3) 0.280516(19) 0.02528(6) Uani 1 1 d . . .
C1 C 0.74826(10) 0.39549(9) 0.16729(7) 0.02315(17) Uani 1 1 d . . .
C2 C 0.82805(11) 0.36714(9) 0.10300(7) 0.02281(17) Uani 1 1 d . . .
C3 C 0.94367(10) 0.28854(10) 0.14288(8) 0.02402(17) Uani 1 1 d . . .
C4 C 0.95285(11) 0.25917(10) 0.23790(8) 0.02505(18) Uani 1 1 d . . .
C5 C 0.61796(14) 0.47273(12) 0.14311(11) 0.0359(3) Uani 1 1 d . . .
C6 C 0.79676(16) 0.41636(13) 0.00472(9) 0.0361(3) Uani 1 1 d . . .
C7 C 1.04471(14) 0.24449(15) 0.09001(11) 0.0372(3) Uani 1 1 d . . .
C8 C 1.06388(15) 0.17878(14) 0.29824(11) 0.0406(3) Uani 1 1 d . . .
C9 C 0.57050(10) 0.13238(9) 0.13636(7) 0.02225(16) Uani 1 1 d . . .
C10 C 0.60588(10) 0.13742(9) 0.04704(7) 0.02211(16) Uani 1 1 d . . .
C11 C 0.72428(10) 0.05670(9) 0.08378(7) 0.02143(16) Uani 1 1 d . . .
C12 C 0.68967(10) 0.05128(9) 0.17322(7) 0.02088(16) Uani 1 1 d . . .
C13 C 0.44916(13) 0.17559(13) 0.17024(10) 0.0330(2) Uani 1 1 d . . .
C14 C 0.53605(14) 0.18785(12) -0.04760(8) 0.0312(2) Uani 1 1 d . . .
C15 C 0.82309(14) -0.01086(11) 0.04183(9) 0.0313(2) Uani 1 1 d . . .
C16 C 0.73985(14) -0.02347(11) 0.25928(8) 0.0294(2) Uani 1 1 d . . .
H5A H 0.555(2) 0.4509(17) 0.0781(13) 0.054(5) Uiso 1 1 d . . .
H5B H 0.6441(19) 0.5555(18) 0.1454(12) 0.047(5) Uiso 1 1 d . . .
H5C H 0.5695(19) 0.4642(16) 0.1911(13) 0.047(5) Uiso 1 1 d . . .
H6A H 0.825(2) 0.362(2) -0.0382(16) 0.074(7) Uiso 1 1 d . . .
H6B H 0.851(2) 0.488(2) -0.0018(16) 0.076(7) Uiso 1 1 d . . .
H6C H 0.698(3) 0.437(2) -0.0141(16) 0.080(7) Uiso 1 1 d . . .
H7A H 0.995(2) 0.2246(17) 0.0263(16) 0.055(6) Uiso 1 1 d . . .
H7B H 1.092(2) 0.174(2) 0.1213(16) 0.069(6) Uiso 1 1 d . . .
H7C H 1.121(2) 0.3015(16) 0.0880(15) 0.053(5) Uiso 1 1 d . . .
H8A H 1.080(2) 0.1061(18) 0.2607(13) 0.054(5) Uiso 1 1 d . . .
H8B H 1.0380(19) 0.1540(17) 0.3538(14) 0.048(5) Uiso 1 1 d . . .
H8C H 1.155(2) 0.2180(16) 0.3196(15) 0.052(5) Uiso 1 1 d . . .
H13A H 0.478(2) 0.1903(17) 0.2409(14) 0.049(5) Uiso 1 1 d . . .
H13B H 0.411(2) 0.247(2) 0.1389(16) 0.058(6) Uiso 1 1 d . . .
H13C H 0.376(2) 0.1201(17) 0.1600(13) 0.052(5) Uiso 1 1 d . . .
H14A H 0.4667(18) 0.1336(16) -0.0867(12) 0.042(5) Uiso 1 1 d . . .
H14B H 0.602(2) 0.2046(15) -0.0850(14) 0.044(5) Uiso 1 1 d . . .
H14C H 0.489(2) 0.262(2) -0.0427(16) 0.059(6) Uiso 1 1 d . . .
H15A H 0.8450(18) 0.0334(15) -0.0095(12) 0.040(4) Uiso 1 1 d . . .
H15B H 0.786(2) -0.0891(18) 0.0137(13) 0.053(5) Uiso 1 1 d . . .
H15C H 0.912(2) -0.0276(17) 0.0889(13) 0.051(5) Uiso 1 1 d . . .
H16A H 0.7187(19) 0.0154(16) 0.3124(13) 0.044(5) Uiso 1 1 d . . .
H16B H 0.6967(19) -0.0975(17) 0.2527(12) 0.047(5) Uiso 1 1 d . . .
H16C H 0.840(2) -0.0359(18) 0.2732(13) 0.058(5) Uiso 1 1 d . . .

loop_
_atom_site_aniso_label
_atom_site_aniso_U_11
_atom_site_aniso_U_22
_atom_site_aniso_U_33
_atom_site_aniso_U_23
_atom_site_aniso_U_13
_atom_site_aniso_U_12
Co1 0.01574(5) 0.01790(5) 0.01762(5) -0.00113(4) 0.00398(4) 0.00014(4)
P1 0.02828(13) 0.02748(13) 0.02008(11) -0.00507(9) 0.00661(9) -0.00222(10)
C1 0.0226(4) 0.0200(4) 0.0268(4) -0.0021(3) 0.0066(3) 0.0005(3)
C2 0.0236(4) 0.0216(4) 0.0229(4) 0.0002(3) 0.0057(3) -0.0038(3)
C3 0.0183(4) 0.0252(4) 0.0292(4) -0.0059(4) 0.0074(3) -0.0026(3)
C4 0.0200(4) 0.0246(4) 0.0273(4) -0.0023(4) 0.0009(3) 0.0000(3)
C5 0.0289(5) 0.0277(5) 0.0493(7) -0.0020(5) 0.0077(5) 0.0076(4)
C6 0.0425(7) 0.0362(6) 0.0283(5) 0.0080(5) 0.0070(5) -0.0090(5)
C7 0.0250(5) 0.0438(7) 0.0479(7) -0.0152(6) 0.0184(5) -0.0060(5)
C8 0.0298(6) 0.0375(6) 0.0437(7) 0.0033(6) -0.0085(5) 0.0055(5)
C9 0.0183(4) 0.0238(4) 0.0239(4) -0.0001(3) 0.0044(3) -0.0016(3)
C10 0.0207(4) 0.0225(4) 0.0206(4) -0.0004(3) 0.0014(3) -0.0031(3)
C11 0.0227(4) 0.0198(4) 0.0216(4) -0.0027(3) 0.0056(3) -0.0008(3)
C12 0.0218(4) 0.0185(4) 0.0220(4) -0.0003(3) 0.0053(3) -0.0013(3)
C13 0.0227(5) 0.0377(6) 0.0418(6) -0.0006(5) 0.0143(4) 0.0015(4)
C14 0.0319(5) 0.0326(6) 0.0233(4) 0.0038(4) -0.0023(4) -0.0066(4)
C15 0.0340(6) 0.0286(5) 0.0340(5) -0.0074(4) 0.0139(5) 0.0025(4)
C16 0.0340(6) 0.0269(5) 0.0250(5) 0.0055(4) 0.0044(4) -0.0007(4)

loop_
_geom_bond_atom_site_label_1
_geom_bond_atom_site_label_2
_geom_bond_distance
_geom_bond_site_symmetry_2
_geom_bond_publ_flag
Co1 C9 1.9697(10) . ?
Co1 C12 1.9705(10) . ?
Co1 C10 1.9851(11) . ?
Co1 C11 1.9856(10) . ?
Co1 C1 2.0732(11) . ?
Co1 C3 2.0758(11) . ?
Co1 C2 2.0770(10) . ?
Co1 C4 2.0877(12) . ?
Co1 P1 2.2762(5) . ?
P1 C1 1.7790(12) . ?
P1 C4 1.7823(12) . ?
C1 C2 1.4186(15) . ?
C1 C5 1.5034(16) . ?
C2 C3 1.4297(15) . ?
C2 C6 1.5014(16) . ?
C3 C4 1.4172(16) . ?
C3 C7 1.5003(16) . ?
C4 C8 1.5038(17) . ?
C9 C10 1.4504(14) . ?
C9 C12 1.4633(14) . ?
C9 C13 1.4901(15) . ?
C10 C11 1.4552(15) . ?
C10 C14 1.4879(15) . ?
C11 C12 1.4486(14) . ?
C11 C15 1.4897(15) . ?
C12 C16 1.4879(15) . ?
